data_2225462
loop_
_publ_author_name
'Khanum, Saira'
'Farman, Muhammad'
'Rama, Nasim Hasan'
'Hameed, Shahid'
'Jones, Peter G.'

_publ_section_title
;
 2-(2-Fluorobiphenyl-4-yl)-<i>N</i>'-(propan-2-ylidene)propanohydrazide
;
_journal_coeditor_code BT5206
_journal_issue 4
_journal_name_full 'Acta Crystallographica Section E'
_journal_page_first o858
_journal_paper_doi 10.1107/S1600536810009049
_journal_volume 66
_journal_year 2010
_chemical_formula_iupac 'C18 H19 F N2 O'
_chemical_formula_moiety 'C18 H19 F N2 O'
_chemical_formula_sum 'C18 H19 F N2 O'
_chemical_formula_weight 298.35
_chemical_melting_point_gt 403
_chemical_melting_point_lt 405
_chemical_name_systematic
;
2-(2-Fluorobiphenyl-4-yl)-<i>N</i>'-(propan-2-ylidene)propanohydrazide
;
_space_group_IT_number 29
_symmetry_cell_setting orthorhombic
_symmetry_space_group_name_Hall 'P 2c -2ac'
_symmetry_space_group_name_H-M 'P c a 21'
_atom_sites_solution_hydrogens geom
_atom_sites_solution_primary direct
_atom_sites_solution_secondary difmap
_audit_creation_method SHELXL-97
_cell_angle_alpha 90.00
_cell_angle_beta 90.00
_cell_angle_gamma 90.00
_cell_formula_units_Z 4
_cell_length_a 7.5963(3)
_cell_length_b 7.3633(3)
_cell_length_c 27.7430(11)
_cell_measurement_reflns_used 14388
_cell_measurement_temperature 100(2)
_cell_measurement_theta_max 30.7382
_cell_measurement_theta_min 2.6753
_cell_volume 1551.77(11)
_computing_cell_refinement
;
CrysAlis Pro (Oxford Diffraction, 2009)
;
_computing_data_collection
;
CrysAlis Pro (Oxford Diffraction, 2009)
;
_computing_data_reduction
;
CrysAlis Pro (Oxford Diffraction, 2009)
;
_computing_molecular_graphics 'XP (Sheldrick, 2008)'
_computing_publication_material 'SHELXL97 (Sheldrick, 2008)'
_computing_structure_refinement 'SHELXL97 (Sheldrick, 2008)'
_computing_structure_solution 'SHELXS97 (Sheldrick, 2008)'
_diffrn_ambient_temperature 100(2)
_diffrn_detector_area_resol_mean 16.1419
_diffrn_measured_fraction_theta_full 0.999
_diffrn_measured_fraction_theta_max 0.998
_diffrn_measurement_device_type 'Oxford Diffraction Xcalibur E'
_diffrn_measurement_method '\w scan'
_diffrn_radiation_monochromator graphite
_diffrn_radiation_source 'Enhance (Mo) X-ray Source'
_diffrn_radiation_type MoK\a
_diffrn_radiation_wavelength 0.71073
_diffrn_reflns_av_R_equivalents 0.0332
_diffrn_reflns_av_sigmaI/netI 0.0213
_diffrn_reflns_limit_h_max 10
_diffrn_reflns_limit_h_min -10
_diffrn_reflns_limit_k_max 10
_diffrn_reflns_limit_k_min -10
_diffrn_reflns_limit_l_max 38
_diffrn_reflns_limit_l_min -37
_diffrn_reflns_number 33827
_diffrn_reflns_theta_full 29.50
_diffrn_reflns_theta_max 29.57
_diffrn_reflns_theta_min 2.77
_exptl_absorpt_coefficient_mu 0.088
_exptl_absorpt_correction_type none
_exptl_crystal_colour colourless
_exptl_crystal_density_diffrn 1.277
_exptl_crystal_density_method 'not measured'
_exptl_crystal_description block
_exptl_crystal_F_000 632
_exptl_crystal_size_max 0.3
_exptl_crystal_size_mid 0.2
_exptl_crystal_size_min 0.2
_refine_diff_density_max 0.258
_refine_diff_density_min -0.171
_refine_ls_extinction_method none
_refine_ls_goodness_of_fit_ref 0.997
_refine_ls_hydrogen_treatment mixed
_refine_ls_matrix_type full
_refine_ls_number_parameters 210
_refine_ls_number_reflns 2221
_refine_ls_number_restraints 2
_refine_ls_restrained_S_all 0.997
_refine_ls_R_factor_all 0.0336
_refine_ls_R_factor_gt 0.0306
_refine_ls_shift/su_max 0.004
_refine_ls_shift/su_mean 0.001
_refine_ls_structure_factor_coef Fsqd
_refine_ls_weighting_details 'calc w=1/[\s^2^(Fo^2^)+(0.0540P)^2^] where P=(Fo^2^+2Fc^2^)/3'
_refine_ls_weighting_scheme calc
_refine_ls_wR_factor_gt 0.0751
_refine_ls_wR_factor_ref 0.0758
_reflns_number_gt 2019
_reflns_number_total 2221
_reflns_threshold_expression I>2\s(I)
_cod_data_source_file bt5206.cif
_cod_data_source_block I
_cod_database_code 2225462
_cod_database_fobs_code 2225462

loop_
_symmetry_equiv_pos_as_xyz
'x, y, z'
'-x, -y, z+1/2'
'x+1/2, -y, z'
'-x+1/2, y, z+1/2'

loop_
_atom_site_type_symbol
_atom_site_label
_atom_site_fract_x
_atom_site_fract_y
_atom_site_fract_z
_atom_site_U_iso_or_equiv
_atom_site_adp_type
_atom_site_calc_flag
_atom_site_refinement_flags
_atom_site_occupancy
_atom_site_disorder_assembly
_atom_site_disorder_group
C C1 0.72830(18) 0.4169(2) 0.51831(5) 0.0147(3) Uani d . 1 . .
C C2 0.7404(2) 0.6049(2) 0.51357(5) 0.0174(3) Uani d . 1 A .
H H2 0.7876 0.6764 0.5390 0.021 Uiso calc R 1 . .
C C3 0.68322(19) 0.6863(2) 0.47155(5) 0.0176(3) Uani d D 1 . .
H H3 0.6923 0.8146 0.4690 0.021 Uiso calc PR 0.182(2) A 2
F F 0.70634(17) 0.86695(15) 0.46725(4) 0.0264(3) Uani d PD 0.818(2) A 1
C C4 0.61277(19) 0.5909(2) 0.43257(5) 0.0161(3) Uani d . 1 A .
C C5 0.60263(19) 0.4025(2) 0.43852(5) 0.0174(3) Uani d D 1 . .
H H5 0.5562 0.3308 0.4131 0.021 Uiso calc PR 0.818(2) A 1
F F' 0.5315(7) 0.3049(7) 0.40400(17) 0.021 Uiso d PD 0.182(2) A 2
C C6 0.65842(18) 0.31696(19) 0.48053(6) 0.0166(3) Uani d . 1 A .
H H6 0.6485 0.1888 0.4834 0.020 Uiso calc R 1 . .
C C7 0.55385(19) 0.6825(2) 0.38780(6) 0.0185(3) Uani d . 1 . .
C C8 0.5944(2) 0.6080(2) 0.34264(6) 0.0270(3) Uani d . 1 A .
H H8 0.6626 0.5001 0.3406 0.032 Uiso calc R 1 . .
C C9 0.5349(3) 0.6917(3) 0.30082(7) 0.0377(5) Uani d . 1 . .
H H9 0.5624 0.6403 0.2703 0.045 Uiso calc R 1 A .
C C10 0.4364(3) 0.8486(3) 0.30319(7) 0.0382(5) Uani d . 1 A .
H H10 0.3962 0.9046 0.2744 0.046 Uiso calc R 1 . .
C C11 0.3960(2) 0.9247(3) 0.34731(7) 0.0331(4) Uani d . 1 . .
H H11 0.3284 1.0331 0.3489 0.040 Uiso calc R 1 A .
C C12 0.4548(2) 0.8419(2) 0.38960(6) 0.0248(3) Uani d . 1 A .
H H12 0.4270 0.8946 0.4199 0.030 Uiso calc R 1 . .
C C13 0.79126(17) 0.33065(19) 0.56537(5) 0.0148(3) Uani d . 1 . .
H H13 0.9016 0.3937 0.5757 0.018 Uiso calc R 1 . .
C C14 0.8295(2) 0.1268(2) 0.56215(6) 0.0204(3) Uani d . 1 . .
H H14A 0.7195 0.0609 0.5562 0.031 Uiso calc R 1 . .
H H14B 0.8814 0.0850 0.5925 0.031 Uiso calc R 1 . .
H H14C 0.9120 0.1039 0.5357 0.031 Uiso calc R 1 . .
C C15 0.64955(18) 0.36582(19) 0.60353(5) 0.0145(3) Uani d . 1 . .
C C16 0.5793(2) 0.6916(2) 0.69282(6) 0.0204(3) Uani d . 1 . .
C C17 0.4463(2) 0.7287(3) 0.73133(7) 0.0292(4) Uani d . 1 . .
H H17A 0.3519 0.6382 0.7295 0.044 Uiso calc R 1 . .
H H17B 0.3967 0.8503 0.7267 0.044 Uiso calc R 1 . .
H H17C 0.5031 0.7218 0.7630 0.044 Uiso calc R 1 . .
C C18 0.7172(3) 0.8334(3) 0.68449(8) 0.0398(5) Uani d . 1 . .
H H18A 0.7886 0.7998 0.6565 0.060 Uiso calc PR 0.50 . .
H H18B 0.7928 0.8426 0.7130 0.060 Uiso calc PR 0.50 . .
H H18C 0.6604 0.9508 0.6786 0.060 Uiso calc PR 0.50 . .
H H18D 0.7059 0.9290 0.7089 0.060 Uiso calc PR 0.50 . .
H H18E 0.7017 0.8862 0.6523 0.060 Uiso calc PR 0.50 . .
H H18F 0.8341 0.7779 0.6868 0.060 Uiso calc PR 0.50 . .
O O 0.51235(13) 0.27749(14) 0.60489(4) 0.0192(2) Uani d . 1 . .
N N1 0.56165(16) 0.54268(18) 0.66949(5) 0.0185(3) Uani d . 1 . .
N N2 0.68360(16) 0.50682(18) 0.63339(5) 0.0169(3) Uani d . 1 . .
H H01 0.785(3) 0.562(3) 0.6336(8) 0.036(6) Uiso d . 1 . .

loop_
_atom_site_aniso_label
_atom_site_aniso_U_11
_atom_site_aniso_U_22
_atom_site_aniso_U_33
_atom_site_aniso_U_12
_atom_site_aniso_U_13
_atom_site_aniso_U_23
C1 0.0117(6) 0.0169(7) 0.0155(7) 0.0008(5) 0.0022(5) 0.0009(5)
C2 0.0180(6) 0.0160(7) 0.0182(7) -0.0017(5) 0.0010(5) -0.0020(5)
C3 0.0208(6) 0.0132(6) 0.0188(7) -0.0002(5) 0.0030(6) 0.0013(6)
F 0.0436(7) 0.0107(5) 0.0249(6) -0.0022(5) -0.0030(5) 0.0015(4)
C4 0.0143(6) 0.0174(7) 0.0167(7) 0.0012(5) 0.0024(5) 0.0000(5)
C5 0.0167(6) 0.0175(7) 0.0180(7) -0.0011(5) -0.0003(5) -0.0024(6)
C6 0.0173(6) 0.0130(6) 0.0195(7) 0.0004(5) 0.0012(5) -0.0010(5)
C7 0.0172(6) 0.0192(7) 0.0192(7) -0.0033(5) -0.0012(5) 0.0038(6)
C8 0.0348(9) 0.0253(8) 0.0210(8) -0.0040(7) 0.0003(7) 0.0008(7)
C9 0.0572(12) 0.0355(11) 0.0204(8) -0.0150(9) -0.0073(8) 0.0029(8)
C10 0.0443(11) 0.0380(10) 0.0324(10) -0.0160(9) -0.0173(9) 0.0178(9)
C11 0.0237(8) 0.0333(9) 0.0424(11) -0.0010(7) -0.0048(8) 0.0176(9)
C12 0.0212(7) 0.0260(8) 0.0273(8) 0.0019(6) 0.0020(6) 0.0065(7)
C13 0.0122(6) 0.0156(6) 0.0168(7) 0.0001(5) 0.0000(5) -0.0002(5)
C14 0.0212(7) 0.0167(7) 0.0231(8) 0.0042(5) 0.0008(6) 0.0007(6)
C15 0.0139(6) 0.0148(6) 0.0147(6) 0.0023(5) -0.0020(5) 0.0019(5)
C16 0.0188(7) 0.0219(7) 0.0206(8) 0.0015(6) 0.0003(6) -0.0009(6)
C17 0.0313(9) 0.0259(8) 0.0303(9) 0.0017(7) 0.0109(7) -0.0046(7)
C18 0.0399(11) 0.0302(9) 0.0492(12) -0.0126(8) 0.0197(9) -0.0177(9)
O 0.0148(5) 0.0201(5) 0.0226(5) -0.0028(4) 0.0010(4) -0.0004(5)
N1 0.0138(5) 0.0228(6) 0.0190(6) 0.0019(5) 0.0016(5) -0.0025(5)
N2 0.0111(5) 0.0207(6) 0.0190(6) -0.0006(5) 0.0004(5) -0.0036(5)

loop_
_atom_type_symbol
_atom_type_description
_atom_type_scat_dispersion_real
_atom_type_scat_dispersion_imag
_atom_type_scat_source
C C 0.0033 0.0016 'International Tables Vol C Tables 4.2.6.8 and 6.1.1.4'
H H 0.0000 0.0000 'International Tables Vol C Tables 4.2.6.8 and 6.1.1.4'
N N 0.0061 0.0033 'International Tables Vol C Tables 4.2.6.8 and 6.1.1.4'
O O 0.0106 0.0060 'International Tables Vol C Tables 4.2.6.8 and 6.1.1.4'
F F 0.0171 0.0103 'International Tables Vol C Tables 4.2.6.8 and 6.1.1.4'

loop_
_geom_angle_atom_site_label_1
_geom_angle_atom_site_label_2
_geom_angle_atom_site_label_3
_geom_angle_site_symmetry_1
_geom_angle_site_symmetry_3
_geom_angle
_geom_angle_publ_flag
C6 C1 C2 . . 118.77(13) ?
C6 C1 C13 . . 123.03(13) ?
C2 C1 C13 . . 118.19(12) ?
C3 C2 C1 . . 119.32(13) ?
F C3 C2 . . 117.53(14) ?
F C3 C4 . . 118.55(14) ?
C2 C3 C4 . . 123.81(14) ?
C3 C4 C5 . . 115.37(13) ?
C3 C4 C7 . . 122.42(13) ?
C5 C4 C7 . . 122.22(13) ?
F' C5 C6 . . 119.2(3) ?
F' C5 C4 . . 118.6(3) ?
C6 C5 C4 . . 122.08(13) ?
C1 C6 C5 . . 120.65(13) ?
C12 C7 C8 . . 118.66(14) ?
C12 C7 C4 . . 121.03(14) ?
C8 C7 C4 . . 120.30(14) ?
C9 C8 C7 . . 120.09(17) ?
C10 C9 C8 . . 120.58(18) ?
C9 C10 C11 . . 120.20(17) ?
C10 C11 C12 . . 119.82(17) ?
C7 C12 C11 . . 120.65(16) ?
C1 C13 C14 . . 114.63(12) ?
C1 C13 C15 . . 107.47(11) ?
C14 C13 C15 . . 109.83(12) ?
O C15 N2 . . 123.32(14) ?
O C15 C13 . . 121.84(13) ?
N2 C15 C13 . . 114.74(12) ?
N1 C16 C17 . . 116.55(14) ?
N1 C16 C18 . . 126.34(15) ?
C17 C16 C18 . . 117.10(15) ?
C16 N1 N2 . . 117.22(13) ?
C15 N2 N1 . . 117.36(12) ?
C3 C2 H2 . . 120.3 ?
C1 C2 H2 . . 120.3 ?
C2 C3 H3 . . 118.1 ?
C4 C3 H3 . . 118.1 ?
C6 C5 H5 . . 119.0 ?
C4 C5 H5 . . 119.0 ?
C1 C6 H6 . . 119.7 ?
C5 C6 H6 . . 119.7 ?
C9 C8 H8 . . 120.0 ?
C7 C8 H8 . . 120.0 ?
C10 C9 H9 . . 119.7 ?
C8 C9 H9 . . 119.7 ?
C9 C10 H10 . . 119.9 ?
C11 C10 H10 . . 119.9 ?
C10 C11 H11 . . 120.1 ?
C12 C11 H11 . . 120.1 ?
C7 C12 H12 . . 119.7 ?
C11 C12 H12 . . 119.7 ?
C1 C13 H13 . . 108.2 ?
C14 C13 H13 . . 108.2 ?
C15 C13 H13 . . 108.2 ?
C13 C14 H14A . . 109.5 ?
C13 C14 H14B . . 109.5 ?
H14A C14 H14B . . 109.5 ?
C13 C14 H14C . . 109.5 ?
H14A C14 H14C . . 109.5 ?
H14B C14 H14C . . 109.5 ?
C16 C17 H17A . . 109.5 ?
C16 C17 H17B . . 109.5 ?
H17A C17 H17B . . 109.5 ?
C16 C17 H17C . . 109.5 ?
H17A C17 H17C . . 109.5 ?
H17B C17 H17C . . 109.5 ?
C16 C18 H18A . . 109.5 ?
C16 C18 H18B . . 109.5 ?
H18A C18 H18B . . 109.5 ?
C16 C18 H18C . . 109.5 ?
H18A C18 H18C . . 109.5 ?
H18B C18 H18C . . 109.5 ?
C16 C18 H18D . . 109.5 ?
H18A C18 H18D . . 141.1 ?
H18B C18 H18D . . 56.3 ?
H18C C18 H18D . . 56.3 ?
C16 C18 H18E . . 109.5 ?
H18A C18 H18E . . 56.3 ?
H18B C18 H18E . . 141.1 ?
H18C C18 H18E . . 56.3 ?
H18D C18 H18E . . 109.5 ?
C16 C18 H18F . . 109.5 ?
H18A C18 H18F . . 56.3 ?
H18B C18 H18F . . 56.3 ?
H18C C18 H18F . . 141.1 ?
H18D C18 H18F . . 109.5 ?
H18E C18 H18F . . 109.5 ?
C15 N2 H01 . . 122.2(15) ?
N1 N2 H01 . . 119.6(15) ?

loop_
_geom_bond_atom_site_label_1
_geom_bond_atom_site_label_2
_geom_bond_site_symmetry_2
_geom_bond_distance
_geom_bond_publ_flag
C1 C6 . 1.386(2) ?
C1 C2 . 1.394(2) ?
C1 C13 . 1.529(2) ?
C2 C3 . 1.381(2) ?
C3 F . 1.3472(18) ?
C3 C4 . 1.396(2) ?
C4 C5 . 1.399(2) ?
C4 C7 . 1.482(2) ?
C5 F' . 1.314(5) ?
C5 C6 . 1.391(2) ?
C7 C12 . 1.395(2) ?
C7 C8 . 1.402(2) ?
C8 C9 . 1.389(3) ?
C9 C10 . 1.378(3) ?
C10 C11 . 1.381(3) ?
C11 C12 . 1.395(2) ?
C13 C14 . 1.532(2) ?
C13 C15 . 1.532(2) ?
C15 O . 1.2291(17) ?
C15 N2 . 1.3530(19) ?
C16 N1 . 1.280(2) ?
C16 C17 . 1.495(2) ?
C16 C18 . 1.497(2) ?
N1 N2 . 1.3896(17) ?
C2 H2 . 0.9500 ?
C3 H3 . 0.9500 ?
C5 H5 . 0.9500 ?
C6 H6 . 0.9500 ?
C8 H8 . 0.9500 ?
C9 H9 . 0.9500 ?
C10 H10 . 0.9500 ?
C11 H11 . 0.9500 ?
C12 H12 . 0.9500 ?
C13 H13 . 1.0000 ?
C14 H14A . 0.9800 ?
C14 H14B . 0.9800 ?
C14 H14C . 0.9800 ?
C17 H17A . 0.9800 ?
C17 H17B . 0.9800 ?
C17 H17C . 0.9800 ?
C18 H18A . 0.9800 ?
C18 H18B . 0.9800 ?
C18 H18C . 0.9800 ?
C18 H18D . 0.9800 ?
C18 H18E . 0.9800 ?
C18 H18F . 0.9800 ?
N2 H01 . 0.87(3) ?

loop_
_geom_hbond_atom_site_label_D
_geom_hbond_atom_site_label_H
_geom_hbond_atom_site_label_A
_geom_hbond_site_symmetry_A
_geom_hbond_distance_DH
_geom_hbond_distance_HA
_geom_hbond_distance_DA
_geom_hbond_angle_DHA
N2 H01 O 3_565 0.87(3) 2.24(3) 3.0633(17) 158(2)
N2 H01 N1 3_565 0.87(3) 2.45(2) 3.0632(17) 127.7(19)
C6 H6 F 1_545 0.95 2.45 3.3537(18) 158.6
C2 H2 O 3_565 0.95 2.52 3.3816(19) 150.1
C18 H18A O 3_565 0.98 2.29 3.251(2) 165.5

loop_
_geom_torsion_atom_site_label_1
_geom_torsion_atom_site_label_2
_geom_torsion_atom_site_label_3
_geom_torsion_atom_site_label_4
_geom_torsion_site_symmetry_1
_geom_torsion_site_symmetry_2
_geom_torsion_site_symmetry_3
_geom_torsion_site_symmetry_4
_geom_torsion
_geom_torsion_publ_flag
C6 C1 C2 C3 . . . . -0.1(2) ?
C13 C1 C2 C3 . . . . -179.52(13) ?
C1 C2 C3 F . . . . -176.31(14) ?
C1 C2 C3 C4 . . . . -0.1(2) ?
F C3 C4 C5 . . . . 176.22(13) ?
C2 C3 C4 C5 . . . . 0.1(2) ?
F C3 C4 C7 . . . . -3.4(2) ?
C2 C3 C4 C7 . . . . -179.51(14) ?
C3 C4 C5 F' . . . . 177.4(3) ?
C7 C4 C5 F' . . . . -3.0(3) ?
C3 C4 C5 C6 . . . . 0.3(2) ?
C7 C4 C5 C6 . . . . 179.84(13) ?
C2 C1 C6 C5 . . . . 0.5(2) ?
C13 C1 C6 C5 . . . . 179.81(13) ?
F' C5 C6 C1 . . . . -177.7(3) ?
C4 C5 C6 C1 . . . . -0.5(2) ?
C3 C4 C7 C12 . . . . -44.0(2) ?
C5 C4 C7 C12 . . . . 136.45(16) ?
C3 C4 C7 C8 . . . . 137.17(16) ?
C5 C4 C7 C8 . . . . -42.4(2) ?
C12 C7 C8 C9 . . . . -0.6(2) ?
C4 C7 C8 C9 . . . . 178.30(16) ?
C7 C8 C9 C10 . . . . 0.3(3) ?
C8 C9 C10 C11 . . . . 0.1(3) ?
C9 C10 C11 C12 . . . . -0.2(3) ?
C8 C7 C12 C11 . . . . 0.5(2) ?
C4 C7 C12 C11 . . . . -178.35(14) ?
C10 C11 C12 C7 . . . . -0.1(3) ?
C6 C1 C13 C14 . . . . 19.40(19) ?
C2 C1 C13 C14 . . . . -161.26(13) ?
C6 C1 C13 C15 . . . . -102.98(15) ?
C2 C1 C13 C15 . . . . 76.36(16) ?
C1 C13 C15 O . . . . 77.34(16) ?
C14 C13 C15 O . . . . -47.97(18) ?
C1 C13 C15 N2 . . . . -99.18(14) ?
C14 C13 C15 N2 . . . . 135.52(13) ?
C17 C16 N1 N2 . . . . 179.62(13) ?
C18 C16 N1 N2 . . . . 1.1(2) ?
O C15 N2 N1 . . . . 5.0(2) ?
C13 C15 N2 N1 . . . . -178.54(12) ?
C16 N1 N2 C15 . . . . -169.44(14) ?
